data_7003936
loop_
_publ_author_name
'Seisenbaeva, Gulaim A.'
'Kessler, Vadim G.'
'Pazik, Robert'
'Strek, Wieslaw'

_publ_section_title
;
 Heteroleptic metal alkoxide &#x201C;oxoclusters&#x201D; as molecular
 models for the sol--gel synthesis of perovskite nanoparticles for
 bio-imaging applications
;
_journal_issue 26
_journal_name_full 'Dalton Transactions'
_journal_page_first 3412
_journal_page_last 3421
_journal_paper_doi 10.1039/b801351a
_journal_year 2008
_chemical_formula_sum 'C57 H120 Nb2 O19 Sr2'
_chemical_formula_weight 1470.59
_chemical_name_systematic
;
?
;
_space_group_IT_number 14
_symmetry_cell_setting monoclinic
_symmetry_space_group_name_Hall '-P 2yn'
_symmetry_space_group_name_H-M 'P 1 21/n 1'
_atom_sites_solution_hydrogens geom
_atom_sites_solution_primary direct
_atom_sites_solution_secondary difmap
_audit_creation_method SHELXL-97
_cell_angle_alpha 90.00
_cell_angle_beta 101.08(4)
_cell_angle_gamma 90.00
_cell_formula_units_Z 4
_cell_length_a 13.984(18)
_cell_length_b 27.98(3)
_cell_length_c 20.93(3)
_cell_measurement_reflns_used 4316
_cell_measurement_temperature 298(2)
_cell_measurement_theta_max 20.54
_cell_measurement_theta_min 1.23
_cell_volume 8037(18)
_computing_cell_refinement 'Bruker SAINTPLUS'
_computing_data_collection 'Bruker SMART'
_computing_data_reduction 'Bruker SAINTPLUS'
_computing_molecular_graphics 'Bruker SHELXTL-5.31'
_computing_publication_material 'Bruker SHELXTL-5.31'
_computing_structure_refinement 'SHELXL-97 (Sheldrick, 1997)'
_computing_structure_solution 'SHELXS-97 (Sheldrick, 1990)'
_diffrn_ambient_temperature 298(2)
_diffrn_measured_fraction_theta_full 0.903
_diffrn_measured_fraction_theta_max 0.903
_diffrn_measurement_device_type 'Bruker SMART CCD 1k'
_diffrn_measurement_method 'Bruker SMART'
_diffrn_radiation_monochromator graphite
_diffrn_radiation_source 'fine-focus sealed tube'
_diffrn_radiation_type MoK\a
_diffrn_radiation_wavelength 0.71073
_diffrn_reflns_av_R_equivalents 0.0612
_diffrn_reflns_av_sigmaI/netI 0.1590
_diffrn_reflns_limit_h_max 16
_diffrn_reflns_limit_h_min -6
_diffrn_reflns_limit_k_max 31
_diffrn_reflns_limit_k_min -33
_diffrn_reflns_limit_l_max 17
_diffrn_reflns_limit_l_min -22
_diffrn_reflns_number 18975
_diffrn_reflns_theta_full 25.00
_diffrn_reflns_theta_max 25.00
_diffrn_reflns_theta_min 1.23
_exptl_absorpt_coefficient_mu 1.653
_exptl_absorpt_correction_T_max 0.6369
_exptl_absorpt_correction_T_min 0.5234
_exptl_absorpt_correction_type empirical
_exptl_absorpt_process_details 'Bruker SADABS'
_exptl_crystal_colour colorless
_exptl_crystal_density_diffrn 1.215
_exptl_crystal_density_meas ?
_exptl_crystal_density_method .
_exptl_crystal_description block
_exptl_crystal_F_000 3088
_exptl_crystal_size_max 0.45
_exptl_crystal_size_mid 0.40
_exptl_crystal_size_min 0.30
_refine_diff_density_max 0.777
_refine_diff_density_min -0.420
_refine_diff_density_rms 0.085
_refine_ls_extinction_method none
_refine_ls_goodness_of_fit_ref 0.945
_refine_ls_hydrogen_treatment refxyz
_refine_ls_matrix_type full
_refine_ls_number_parameters 671
_refine_ls_number_reflns 12781
_refine_ls_number_restraints 841
_refine_ls_restrained_S_all 0.990
_refine_ls_R_factor_all 0.1998
_refine_ls_R_factor_gt 0.0774
_refine_ls_shift/su_max 0.000
_refine_ls_shift/su_mean 0.000
_refine_ls_structure_factor_coef Fsqd
_refine_ls_weighting_details 'calc w=1/[\s^2^(Fo^2^)+(0.0483P)^2^+20.1815P] where P=(Fo^2^+2Fc^2^)/3'
_refine_ls_weighting_scheme calc
_refine_ls_wR_factor_gt 0.1481
_refine_ls_wR_factor_ref 0.1712
_reflns_number_gt 5152
_reflns_number_total 12781
_reflns_threshold_expression >2sigma(I)
_cod_data_source_file b801351a.txt
_cod_data_source_block srnbet50
_cod_depositor_comments
;
The following automatic conversions were performed:
'_symmetry_cell_setting' value 'Monoclinic' changed to 'monoclinic'
according to '/home/saulius/struct/CIF-dictionaries/cif_core.dic'
dictionary named 'cif_core.dic' version 2.4.1 from
2010-06-29.

'_exptl_absorpt_correction_type' value 'Empirical' changed to
'empirical' according to
'/home/saulius/struct/CIF-dictionaries/cif_core.dic' dictionary named
'cif_core.dic' version 2.4.1 from 2010-06-29.

Automatic conversion script
Id: cif_fix_enum 1527 2010-12-29 10:47:43Z saulius 
;
_cod_original_cell_volume 8037(17)
_cod_original_sg_symbol_H-M P21/n
_cod_database_code 7003936

loop_
_symmetry_equiv_pos_as_xyz
'x, y, z'
'-x+1/2, y+1/2, -z+1/2'
'-x, -y, -z'
'x-1/2, -y-1/2, z-1/2'

loop_
_atom_site_label
_atom_site_type_symbol
_atom_site_fract_x
_atom_site_fract_y
_atom_site_fract_z
_atom_site_U_iso_or_equiv
_atom_site_adp_type
_atom_site_occupancy
_atom_site_symmetry_multiplicity
_atom_site_calc_flag
_atom_site_refinement_flags
_atom_site_disorder_assembly
_atom_site_disorder_group
Sr1 Sr 0.10195(7) 0.33921(3) 0.64478(5) 0.0616(3) Uani 1 1 d U . .
Sr2 Sr 0.23794(7) 0.22557(3) 0.56941(5) 0.0597(3) Uani 1 1 d U . .
Nb3 Nb 0.02283(7) 0.19427(3) 0.63126(5) 0.0631(3) Uani 1 1 d U . .
Nb4 Nb 0.29346(8) 0.34680(3) 0.55624(5) 0.0680(3) Uani 1 1 d U . .
O1 O 0.2792(4) 0.3098(2) 0.6377(3) 0.0605(14) Uani 1 1 d U . .
O2 O 0.0212(6) 0.3034(3) 0.7341(4) 0.107(3) Uani 1 1 d U . .
O3 O 0.1644(5) 0.3106(2) 0.5286(3) 0.0646(14) Uani 1 1 d U . .
O4 O -0.0607(5) 0.2167(3) 0.6911(3) 0.083(2) Uani 1 1 d DU . .
O5 O 0.1904(5) 0.3859(2) 0.7393(3) 0.0752(19) Uani 1 1 d U . .
O6 O 0.0991(4) 0.2448(2) 0.6375(3) 0.0618(15) Uani 1 1 d U . .
O7 O 0.3619(5) 0.2869(2) 0.5365(4) 0.0790(19) Uani 1 1 d U . .
O8 O -0.0697(5) 0.2122(2) 0.5548(4) 0.084(2) Uani 1 1 d U . .
O9 O 0.1084(5) 0.1589(2) 0.5820(4) 0.0836(19) Uani 1 1 d U . .
O10 O 0.1950(5) 0.2045(2) 0.4520(3) 0.0705(18) Uani 1 1 d U . .
O11 O 0.3459(5) 0.1590(2) 0.5383(3) 0.0750(19) Uani 1 1 d U . .
O12 O 0.0047(5) 0.4106(3) 0.6614(4) 0.086(2) Uani 1 1 d U . .
O13 O 0.0992(5) 0.1578(3) 0.7132(4) 0.081(2) Uani 1 1 d U . .
O14 O 0.2128(5) 0.3974(2) 0.5841(3) 0.0816(19) Uani 1 1 d U . .
O15 O 0.2954(6) 0.3704(3) 0.4711(4) 0.101(2) Uani 1 1 d U . .
O16 O 0.4083(6) 0.3777(3) 0.5972(4) 0.099(2) Uani 1 1 d U . .
O17 O -0.0593(5) 0.1258(3) 0.6285(4) 0.077(2) Uani 1 1 d U . .
O18 O -0.0682(5) 0.3135(3) 0.5755(4) 0.107(2) Uani 1 1 d DU . .
O19 O 0.3762(6) 0.1830(3) 0.6592(4) 0.107(2) Uani 1 1 d U . .
C34 C 0.2953(8) 0.1412(4) 0.4264(5) 0.073(3) Uani 1 1 d U . .
H34A H 0.3063 0.1217 0.3925 0.087 Uiso 1 1 calc R . .
C33 C 0.3564(8) 0.1341(4) 0.4885(6) 0.071(3) Uani 1 1 d DU . .
C141 C 0.2229(11) 0.4472(4) 0.5960(7) 0.125(5) Uani 1 1 d U . .
H14A H 0.2082 0.4540 0.6385 0.150 Uiso 1 1 calc R . .
H1B4 H 0.2903 0.4562 0.5971 0.150 Uiso 1 1 calc R . .
C4 C -0.1435(9) 0.2012(5) 0.7181(7) 0.144(6) Uani 1 1 d DU . .
H4A H -0.1362 0.1672 0.7268 0.173 Uiso 1 1 calc R . .
H4B H -0.1395 0.2170 0.7598 0.173 Uiso 1 1 calc R . .
C211 C -0.1326(10) 0.0507(5) 0.6474(7) 0.104(4) Uani 1 1 d U . .
C32 C 0.4318(10) 0.0957(5) 0.4984(7) 0.102(4) Uani 1 1 d DU . .
C411 C 0.0933(9) 0.4516(4) 0.7555(6) 0.085(3) Uani 1 1 d U . .
H41A H 0.0911 0.4781 0.7820 0.102 Uiso 1 1 calc R . .
C208 C 0.0868(9) 0.1215(4) 0.7481(5) 0.080(3) Uani 1 1 d DU . .
C413 C 0.2557(12) 0.4361(5) 0.8262(8) 0.117(5) Uani 1 1 d U . .
C1 C 0.3490(7) 0.3061(4) 0.6975(5) 0.068(3) Uani 1 1 d U . .
H1A H 0.3687 0.3379 0.7131 0.082 Uiso 1 1 calc R . .
H1B H 0.4063 0.2894 0.6893 0.082 Uiso 1 1 calc R . .
C412 C 0.1751(9) 0.4231(4) 0.7703(6) 0.073(3) Uani 1 1 d U . .
C410 C 0.0104(9) 0.4445(4) 0.7029(6) 0.084(3) Uani 1 1 d DU . .
C91 C 0.0933(13) 0.0908(5) 0.5179(7) 0.186(9) Uani 1 1 d DU . .
H91A H 0.1110 0.0579 0.5136 0.279 Uiso 1 1 calc R . .
H91B H 0.1151 0.1095 0.4850 0.279 Uiso 1 1 calc R . .
H91C H 0.0237 0.0933 0.5126 0.279 Uiso 1 1 calc R . .
C35 C 0.2175(8) 0.1761(4) 0.4114(5) 0.065(3) Uani 1 1 d DU . .
C71 C 0.5230(10) 0.2672(7) 0.5295(10) 0.231(11) Uani 1 1 d DU . .
H71A H 0.5654 0.2600 0.4998 0.347 Uiso 1 1 calc R . .
H71B H 0.5216 0.2407 0.5584 0.347 Uiso 1 1 calc R . .
H71C H 0.5466 0.2951 0.5544 0.347 Uiso 1 1 calc R . .
C3 C 0.0994(9) 0.3121(4) 0.4681(5) 0.093(4) Uani 1 1 d DU . .
H3A H 0.0536 0.2860 0.4671 0.112 Uiso 1 1 calc R . .
H3B H 0.1365 0.3060 0.4343 0.112 Uiso 1 1 calc R . .
C36 C 0.1633(10) 0.1772(5) 0.3432(5) 0.097(4) Uani 1 1 d DU . .
C42 C -0.0736(11) 0.4798(5) 0.6914(9) 0.142(6) Uani 1 1 d DU . .
C7 C 0.4280(10) 0.2760(5) 0.4942(7) 0.122(5) Uani 1 1 d DU . .
H7A H 0.4050 0.2480 0.4684 0.146 Uiso 1 1 calc R . .
H7B H 0.4298 0.3025 0.4646 0.146 Uiso 1 1 calc R . .
C209 C 0.0137(9) 0.0877(4) 0.7273(6) 0.085(3) Uani 1 1 d U . .
H20A H 0.0090 0.0619 0.7546 0.102 Uiso 1 1 calc R . .
C161 C 0.4931(14) 0.4003(7) 0.6336(9) 0.212(9) Uani 1 1 d DU . .
H16A H 0.4752 0.4161 0.6708 0.255 Uiso 1 1 calc R . .
H1B6 H 0.5404 0.3758 0.6501 0.255 Uiso 1 1 calc R . .
C11 C 0.3081(8) 0.2794(4) 0.7498(5) 0.088(4) Uani 1 1 d U . .
H11A H 0.3573 0.2772 0.7886 0.132 Uiso 1 1 calc R . .
H11B H 0.2886 0.2479 0.7346 0.132 Uiso 1 1 calc R . .
H11C H 0.2527 0.2964 0.7591 0.132 Uiso 1 1 calc R . .
C212 C -0.1252(14) 0.0101(6) 0.6986(10) 0.234(9) Uani 1 1 d U . .
H21A H -0.1749 -0.0133 0.6842 0.352 Uiso 1 1 calc R . .
H21B H -0.1338 0.0232 0.7395 0.352 Uiso 1 1 calc R . .
H21C H -0.0623 -0.0048 0.7038 0.352 Uiso 1 1 calc R . .
C210 C -0.0530(8) 0.0899(4) 0.6681(6) 0.075(3) Uani 1 1 d U . .
C9 C 0.1370(10) 0.1076(4) 0.5796(7) 0.128(5) Uani 1 1 d DU . .
H9A H 0.2073 0.1046 0.5859 0.154 Uiso 1 1 calc R . .
H9B H 0.1143 0.0895 0.6133 0.154 Uiso 1 1 calc R . .
C191 C 0.4540(14) 0.1841(7) 0.7097(9) 0.218(9) Uani 1 1 d DU . .
H19A H 0.4870 0.2140 0.7049 0.261 Uiso 1 1 calc R . .
H1B9 H 0.4262 0.1876 0.7485 0.261 Uiso 1 1 calc R . .
C360 C 0.1576(16) 0.2243(8) 0.3182(11) 0.251(11) Uiso 1 1 d U . .
H36A H 0.1377 0.2457 0.3490 0.377 Uiso 1 1 calc R . .
H36B H 0.1110 0.2253 0.2780 0.377 Uiso 1 1 calc R . .
H36C H 0.2204 0.2338 0.3104 0.377 Uiso 1 1 calc R . .
C21 C -0.0032(12) 0.3210(5) 0.7910(6) 0.128(5) Uani 1 1 d DU . .
H21D H -0.0734 0.3250 0.7836 0.154 Uiso 1 1 calc R . .
H2E1 H 0.0257 0.3524 0.7994 0.154 Uiso 1 1 calc R . .
C182 C -0.2256(16) 0.3540(10) 0.5325(12) 0.367(18) Uiso 1 1 d DU . .
H18A H -0.1909 0.3812 0.5205 0.550 Uiso 1 1 calc R . .
H18B H -0.2856 0.3645 0.5439 0.550 Uiso 1 1 calc R . .
H18C H -0.2394 0.3322 0.4966 0.550 Uiso 1 1 calc R . .
C142 C 0.1636(15) 0.4750(5) 0.5501(9) 0.215(10) Uani 1 1 d U . .
H14B H 0.1737 0.5082 0.5613 0.323 Uiso 1 1 calc R . .
H14C H 0.0967 0.4669 0.5491 0.323 Uiso 1 1 calc R . .
H14D H 0.1792 0.4694 0.5081 0.323 Uiso 1 1 calc R . .
C181 C -0.1678(11) 0.3308(6) 0.5867(9) 0.205(8) Uani 1 1 d DU . .
H18D H -0.2037 0.3035 0.5983 0.246 Uiso 1 1 calc R . .
H18E H -0.1576 0.3526 0.6234 0.246 Uiso 1 1 calc R . .
C41 C -0.2374(10) 0.2087(9) 0.6821(11) 0.277(13) Uani 1 1 d DU . .
H41B H -0.2846 0.1976 0.7065 0.416 Uiso 1 1 calc R . .
H41C H -0.2451 0.1915 0.6417 0.416 Uiso 1 1 calc R . .
H41D H -0.2471 0.2422 0.6732 0.416 Uiso 1 1 calc R . .
C31 C 0.0439(11) 0.3554(5) 0.4511(7) 0.156(7) Uani 1 1 d DU . .
H31A H 0.0027 0.3516 0.4091 0.234 Uiso 1 1 calc R . .
H31B H 0.0877 0.3817 0.4500 0.234 Uiso 1 1 calc R . .
H31C H 0.0045 0.3616 0.4830 0.234 Uiso 1 1 calc R . .
C322 C 0.5295(11) 0.1189(7) 0.5182(10) 0.196(7) Uani 1 1 d U . .
H32A H 0.5323 0.1355 0.5586 0.294 Uiso 1 1 calc R . .
H32B H 0.5394 0.1412 0.4852 0.294 Uiso 1 1 calc R . .
H32C H 0.5795 0.0949 0.5233 0.294 Uiso 1 1 calc R . .
C15 C 0.2862(16) 0.3774(8) 0.3965(9) 0.218(9) Uani 1 1 d DU . .
H15A H 0.3039 0.3492 0.3744 0.262 Uiso 1 1 calc R . .
H1B5 H 0.2228 0.3893 0.3753 0.262 Uiso 1 1 calc R . .
C22 C 0.1514(12) 0.1156(5) 0.8126(6) 0.118(4) Uani 1 1 d DU . .
C321 C 0.4226(15) 0.0656(6) 0.5549(9) 0.220(9) Uani 1 1 d U . .
H32D H 0.4220 0.0855 0.5921 0.330 Uiso 1 1 calc R . .
H32E H 0.4769 0.0439 0.5641 0.330 Uiso 1 1 calc R . .
H32F H 0.3631 0.0476 0.5452 0.330 Uiso 1 1 calc R . .
C221 C 0.2526(13) 0.1074(8) 0.7988(10) 0.247(9) Uani 1 1 d U . .
H22A H 0.2678 0.1321 0.7705 0.370 Uiso 1 1 calc R . .
H22B H 0.2548 0.0769 0.7782 0.370 Uiso 1 1 calc R . .
H22C H 0.2993 0.1080 0.8389 0.370 Uiso 1 1 calc R . .
C81 C -0.1857(15) 0.2216(6) 0.4549(9) 0.240(12) Uani 1 1 d DU . .
H81A H -0.2234 0.2024 0.4212 0.360 Uiso 1 1 calc R . .
H81B H -0.1464 0.2436 0.4360 0.360 Uiso 1 1 calc R . .
H81C H -0.2287 0.2390 0.4771 0.360 Uiso 1 1 calc R . .
C162 C 0.5382(18) 0.4341(8) 0.5990(13) 0.340(17) Uani 1 1 d DU . .
H16B H 0.5977 0.4450 0.6259 0.510 Uiso 1 1 calc R . .
H16C H 0.4953 0.4608 0.5873 0.510 Uiso 1 1 calc R . .
H16D H 0.5523 0.4196 0.5603 0.510 Uiso 1 1 calc R . .
C214 C -0.2287(11) 0.0700(6) 0.6420(12) 0.238(9) Uani 1 1 d U . .
H21E H -0.2384 0.0951 0.6101 0.357 Uiso 1 1 calc R . .
H21F H -0.2364 0.0826 0.6834 0.357 Uiso 1 1 calc R . .
H21G H -0.2759 0.0452 0.6290 0.357 Uiso 1 1 calc R . .
C323 C 0.4454(16) 0.0686(6) 0.4385(8) 0.237(10) Uani 1 1 d U . .
H32G H 0.4961 0.0452 0.4503 0.355 Uiso 1 1 calc R . .
H32H H 0.4631 0.0905 0.4074 0.355 Uiso 1 1 calc R . .
H32I H 0.3857 0.0528 0.4197 0.355 Uiso 1 1 calc R . .
C2 C 0.0256(14) 0.2925(6) 0.8482(7) 0.196(9) Uani 1 1 d DU . .
H2A H 0.0054 0.3079 0.8844 0.293 Uiso 1 1 calc R . .
H2B H 0.0952 0.2890 0.8571 0.293 Uiso 1 1 calc R . .
H2C H -0.0043 0.2616 0.8414 0.293 Uiso 1 1 calc R . .
C8 C -0.1253(12) 0.1919(5) 0.4994(7) 0.160(7) Uani 1 1 d DU . .
H8A H -0.0811 0.1757 0.4761 0.191 Uiso 1 1 calc R . .
H8B H -0.1661 0.1675 0.5134 0.191 Uiso 1 1 calc R . .
C213 C -0.1174(15) 0.0309(7) 0.5869(9) 0.265(11) Uani 1 1 d U . .
H21H H -0.1190 0.0560 0.5555 0.397 Uiso 1 1 calc R . .
H21I H -0.1678 0.0081 0.5713 0.397 Uiso 1 1 calc R . .
H21J H -0.0551 0.0153 0.5935 0.397 Uiso 1 1 calc R . .
C223 C 0.1321(14) 0.0770(6) 0.8551(8) 0.217(9) Uani 1 1 d DU . .
H22D H 0.1389 0.0468 0.8346 0.325 Uiso 1 1 calc R . .
H22E H 0.0670 0.0801 0.8630 0.325 Uiso 1 1 calc R . .
H22F H 0.1777 0.0787 0.8956 0.325 Uiso 1 1 calc R . .
C362 C 0.0643(16) 0.1609(8) 0.3413(10) 0.244(11) Uiso 1 1 d U . .
H36D H 0.0377 0.1769 0.3746 0.366 Uiso 1 1 calc R . .
H36E H 0.0644 0.1270 0.3486 0.366 Uiso 1 1 calc R . .
H36F H 0.0252 0.1680 0.2995 0.366 Uiso 1 1 calc R . .
C423 C -0.0686(16) 0.5141(7) 0.7457(8) 0.255(11) Uiso 1 1 d DU . .
H42A H -0.1234 0.5354 0.7367 0.383 Uiso 1 1 calc R . .
H42B H -0.0093 0.5322 0.7504 0.383 Uiso 1 1 calc R . .
H42C H -0.0699 0.4970 0.7853 0.383 Uiso 1 1 calc R . .
C422 C -0.1628(16) 0.4552(8) 0.6996(11) 0.286(13) Uiso 1 1 d DU . .
H42D H -0.1829 0.4336 0.6639 0.429 Uiso 1 1 calc R . .
H42E H -0.2133 0.4783 0.7005 0.429 Uiso 1 1 calc R . .
H42F H -0.1507 0.4376 0.7397 0.429 Uiso 1 1 calc R . .
C192 C 0.5274(14) 0.1505(7) 0.7257(9) 0.243(11) Uani 1 1 d DU . .
H19B H 0.5768 0.1628 0.7601 0.365 Uiso 1 1 calc R . .
H19C H 0.5555 0.1440 0.6883 0.365 Uiso 1 1 calc R . .
H19D H 0.5009 0.1216 0.7399 0.365 Uiso 1 1 calc R . .
C361 C 0.1992(15) 0.1479(8) 0.2929(8) 0.265(13) Uani 1 1 d U . .
H36G H 0.2649 0.1570 0.2912 0.397 Uiso 1 1 calc R . .
H36H H 0.1582 0.1533 0.2512 0.397 Uiso 1 1 calc R . .
H36I H 0.1975 0.1147 0.3039 0.397 Uiso 1 1 calc R . .
C421 C -0.0818(19) 0.5040(9) 0.6283(10) 0.329(16) Uiso 1 1 d DU . .
H42G H -0.0912 0.4806 0.5941 0.494 Uiso 1 1 calc R . .
H42H H -0.0233 0.5217 0.6275 0.494 Uiso 1 1 calc R . .
H42I H -0.1365 0.5254 0.6221 0.494 Uiso 1 1 calc R . .
C416 C 0.2373(19) 0.4755(9) 0.8636(12) 0.294(13) Uiso 1 1 d U . .
H41E H 0.2194 0.5026 0.8356 0.441 Uiso 1 1 calc R . .
H41F H 0.2949 0.4830 0.8950 0.441 Uiso 1 1 calc R . .
H41G H 0.1851 0.4680 0.8857 0.441 Uiso 1 1 calc R . .
C415 C 0.343(2) 0.4484(10) 0.8024(13) 0.349(17) Uiso 1 1 d DU . .
H41H H 0.3271 0.4707 0.7671 0.523 Uiso 1 1 calc R . .
H41I H 0.3707 0.4201 0.7876 0.523 Uiso 1 1 calc R . .
H41J H 0.3894 0.4627 0.8369 0.523 Uiso 1 1 calc R . .
C222 C 0.1500(19) 0.1610(6) 0.8473(8) 0.284(12) Uani 1 1 d DU . .
H22G H 0.1610 0.1869 0.8195 0.426 Uiso 1 1 calc R . .
H22H H 0.2002 0.1609 0.8857 0.426 Uiso 1 1 calc R . .
H22I H 0.0877 0.1651 0.8595 0.426 Uiso 1 1 calc R . .
C151 C 0.3598(19) 0.4132(9) 0.4064(14) 0.323(16) Uiso 1 1 d DU . .
H15B H 0.3703 0.4246 0.3650 0.484 Uiso 1 1 calc R . .
H15C H 0.4193 0.4000 0.4304 0.484 Uiso 1 1 calc R . .
H15D H 0.3396 0.4394 0.4304 0.484 Uiso 1 1 calc R . .
C414 C 0.275(2) 0.3984(10) 0.8776(13) 0.339(16) Uiso 1 1 d DU . .
H41K H 0.2166 0.3919 0.8935 0.508 Uiso 1 1 calc R . .
H41L H 0.3249 0.4093 0.9128 0.508 Uiso 1 1 calc R . .
H41M H 0.2968 0.3697 0.8595 0.508 Uiso 1 1 calc R . .

loop_
_atom_site_aniso_label
_atom_site_aniso_U_11
_atom_site_aniso_U_22
_atom_site_aniso_U_33
_atom_site_aniso_U_23
_atom_site_aniso_U_13
_atom_site_aniso_U_12
Sr1 0.0583(7) 0.0602(6) 0.0655(7) -0.0071(6) 0.0101(5) 0.0054(5)
Sr2 0.0548(6) 0.0570(6) 0.0668(7) -0.0022(6) 0.0103(5) 0.0048(5)
Nb3 0.0597(7) 0.0619(6) 0.0687(7) -0.0079(6) 0.0149(5) -0.0043(5)
Nb4 0.0730(7) 0.0631(6) 0.0709(7) 0.0024(6) 0.0210(6) -0.0021(6)
O1 0.049(3) 0.069(3) 0.060(3) -0.009(3) 0.003(3) -0.002(3)
O2 0.140(7) 0.105(6) 0.096(5) -0.028(4) 0.069(5) -0.027(5)
O3 0.075(4) 0.061(3) 0.055(3) -0.004(3) 0.004(3) 0.007(3)
O4 0.075(5) 0.099(5) 0.082(5) -0.022(4) 0.031(4) -0.002(4)
O5 0.073(5) 0.065(4) 0.085(5) -0.024(4) 0.009(4) 0.005(3)
O6 0.065(4) 0.055(3) 0.067(4) -0.015(3) 0.015(3) -0.006(3)
O7 0.073(4) 0.072(4) 0.099(5) -0.008(4) 0.033(4) -0.004(3)
O8 0.074(4) 0.091(5) 0.079(5) -0.008(4) -0.005(4) -0.012(4)
O9 0.087(4) 0.064(4) 0.109(5) -0.031(4) 0.041(4) -0.011(3)
O10 0.066(5) 0.079(4) 0.065(4) -0.008(3) 0.009(3) 0.015(3)
O11 0.072(4) 0.077(4) 0.073(5) -0.004(4) 0.004(4) 0.018(4)
O12 0.082(5) 0.079(4) 0.097(6) -0.011(4) 0.016(4) 0.026(4)
O13 0.081(5) 0.076(5) 0.082(5) 0.008(4) 0.006(4) -0.006(4)
O14 0.101(5) 0.051(3) 0.098(5) -0.002(3) 0.032(4) -0.001(3)
O15 0.123(7) 0.094(5) 0.094(5) 0.019(4) 0.036(5) 0.004(5)
O16 0.085(5) 0.101(5) 0.113(6) -0.005(5) 0.022(4) -0.027(4)
O17 0.059(4) 0.075(4) 0.098(6) -0.004(4) 0.018(4) -0.012(4)
O18 0.059(4) 0.120(6) 0.132(6) -0.019(5) -0.011(4) 0.004(4)
O19 0.099(5) 0.111(5) 0.095(5) -0.005(4) -0.022(4) 0.038(5)
C34 0.084(8) 0.073(7) 0.065(6) -0.002(6) 0.024(5) 0.013(5)
C33 0.066(7) 0.064(6) 0.084(7) -0.011(5) 0.011(6) 0.014(5)
C141 0.160(14) 0.052(6) 0.172(14) 0.018(8) 0.052(11) 0.010(7)
C4 0.090(10) 0.132(11) 0.227(17) -0.070(12) 0.077(9) -0.019(9)
C211 0.090(8) 0.097(9) 0.131(10) -0.011(7) 0.032(8) -0.038(7)
C32 0.109(9) 0.099(9) 0.102(9) 0.016(6) 0.027(8) 0.056(7)
C411 0.100(8) 0.051(6) 0.108(9) -0.022(6) 0.034(6) 0.000(6)
C208 0.092(8) 0.083(8) 0.067(7) 0.001(5) 0.019(6) 0.005(6)
C413 0.146(11) 0.078(9) 0.116(11) -0.031(8) -0.004(8) -0.016(8)
C1 0.064(6) 0.070(7) 0.066(6) 0.002(5) 0.002(5) -0.006(6)
C412 0.087(7) 0.055(6) 0.078(8) -0.010(5) 0.022(6) -0.005(5)
C410 0.090(8) 0.061(7) 0.106(10) 0.000(6) 0.034(6) 0.019(6)
C91 0.26(2) 0.147(14) 0.190(15) -0.100(12) 0.138(15) -0.081(14)
C35 0.059(7) 0.073(7) 0.063(6) 0.000(5) 0.011(5) -0.009(5)
C71 0.077(9) 0.29(2) 0.33(3) -0.10(2) 0.061(12) -0.009(14)
C3 0.106(9) 0.112(9) 0.054(6) 0.013(7) -0.005(6) 0.017(7)
C36 0.098(10) 0.124(11) 0.062(7) -0.011(7) -0.003(6) -0.006(8)
C42 0.152(12) 0.110(10) 0.172(14) -0.015(11) 0.051(10) 0.074(10)
C7 0.118(10) 0.113(10) 0.156(13) -0.002(9) 0.080(9) 0.007(8)
C209 0.090(9) 0.082(8) 0.088(8) 0.006(7) 0.028(6) -0.011(6)
C161 0.158(16) 0.213(19) 0.23(2) 0.028(15) -0.040(13) -0.093(12)
C11 0.088(9) 0.098(9) 0.073(7) 0.015(7) 0.006(7) 0.007(7)
C212 0.233(19) 0.168(15) 0.282(18) 0.085(14) -0.001(18) -0.118(13)
C210 0.075(7) 0.057(6) 0.099(8) -0.014(6) 0.031(6) -0.007(5)
C9 0.131(12) 0.087(6) 0.194(14) -0.058(10) 0.097(11) -0.035(7)
C191 0.200(18) 0.27(2) 0.144(15) -0.032(14) -0.074(11) 0.109(14)
C21 0.187(15) 0.106(11) 0.114(10) -0.017(8) 0.086(10) -0.029(10)
C142 0.30(3) 0.095(11) 0.24(2) 0.051(13) 0.030(17) 0.068(14)
C181 0.100(7) 0.159(14) 0.32(2) -0.103(15) -0.049(12) 0.050(11)
C41 0.094(9) 0.39(3) 0.36(3) -0.04(3) 0.060(15) -0.013(19)
C31 0.179(16) 0.163(14) 0.112(12) 0.024(11) -0.007(10) 0.076(11)
C322 0.081(8) 0.217(17) 0.28(2) 0.052(13) 0.021(12) 0.070(9)
C15 0.26(2) 0.26(2) 0.128(9) 0.063(15) 0.024(15) 0.019(19)
C22 0.149(10) 0.105(9) 0.084(9) 0.011(6) -0.019(8) -0.002(9)
C321 0.28(2) 0.154(14) 0.266(17) 0.123(13) 0.161(18) 0.138(13)
C221 0.120(11) 0.35(3) 0.24(2) 0.074(18) -0.032(11) 0.030(16)
C81 0.26(2) 0.22(2) 0.172(18) -0.049(15) -0.129(15) 0.051(17)
C162 0.27(3) 0.27(3) 0.47(4) 0.02(3) 0.07(3) -0.19(2)
C214 0.080(8) 0.161(15) 0.46(3) -0.020(16) 0.019(14) -0.048(9)
C323 0.33(2) 0.202(17) 0.183(14) -0.026(11) 0.060(15) 0.192(16)
C2 0.30(2) 0.193(18) 0.082(9) -0.010(10) 0.008(14) -0.019(17)
C8 0.175(15) 0.145(13) 0.121(12) -0.033(10) -0.068(10) -0.007(11)
C213 0.31(2) 0.30(2) 0.221(15) -0.175(14) 0.134(17) -0.237(18)
C223 0.240(19) 0.222(15) 0.153(15) 0.109(13) -0.051(14) -0.031(16)
C192 0.183(19) 0.29(3) 0.21(2) 0.036(19) -0.067(16) 0.094(16)
C361 0.26(2) 0.40(3) 0.112(12) -0.116(16) -0.036(14) 0.14(2)
C222 0.49(3) 0.175(12) 0.127(15) -0.060(11) -0.093(18) 0.058(19)

loop_
_atom_type_symbol
_atom_type_description
_atom_type_scat_dispersion_real
_atom_type_scat_dispersion_imag
_atom_type_scat_source
C C 0.0033 0.0016 'International Tables Vol C Tables 4.2.6.8 and 6.1.1.4'
H H 0.0000 0.0000 'International Tables Vol C Tables 4.2.6.8 and 6.1.1.4'
O O 0.0106 0.0060 'International Tables Vol C Tables 4.2.6.8 and 6.1.1.4'
Sr Sr -1.5307 3.2498 'International Tables Vol C Tables 4.2.6.8 and 6.1.1.4'
Nb Nb -2.0727 0.6215 'International Tables Vol C Tables 4.2.6.8 and 6.1.1.4'

loop_
_geom_angle_atom_site_label_1
_geom_angle_atom_site_label_2
_geom_angle_atom_site_label_3
_geom_angle
_geom_angle_site_symmetry_1
_geom_angle_site_symmetry_3
_geom_angle_publ_flag
O12 Sr1 O5 70.6(2) . . ?
O12 Sr1 O2 83.2(3) . . ?
O5 Sr1 O2 81.2(3) . . ?
O12 Sr1 O18 80.5(3) . . ?
O5 Sr1 O18 146.8(2) . . ?
O2 Sr1 O18 79.5(3) . . ?
O12 Sr1 O1 143.6(2) . . ?
O5 Sr1 O1 83.1(2) . . ?
O2 Sr1 O1 117.9(3) . . ?
O18 Sr1 O1 129.9(2) . . ?
O12 Sr1 O6 144.1(2) . . ?
O5 Sr1 O6 124.7(2) . . ?
O2 Sr1 O6 69.4(2) . . ?
O18 Sr1 O6 72.2(2) . . ?
O1 Sr1 O6 71.95(19) . . ?
O12 Sr1 O14 87.7(2) . . ?
O5 Sr1 O14 79.4(2) . . ?
O2 Sr1 O14 160.4(2) . . ?
O18 Sr1 O14 116.1(3) . . ?
O1 Sr1 O14 62.4(2) . . ?
O6 Sr1 O14 125.0(2) . . ?
O12 Sr1 O3 127.8(2) . . ?
O5 Sr1 O3 129.6(2) . . ?
O2 Sr1 O3 139.6(2) . . ?
O18 Sr1 O3 81.2(2) . . ?
O1 Sr1 O3 54.58(19) . . ?
O6 Sr1 O3 71.01(19) . . ?
O14 Sr1 O3 58.4(2) . . ?
O12 Sr1 Nb4 121.02(19) . . ?
O5 Sr1 Nb4 94.24(19) . . ?
O2 Sr1 Nb4 152.5(2) . . ?
O18 Sr1 Nb4 114.9(2) . . ?
O1 Sr1 Nb4 34.72(14) . . ?
O6 Sr1 Nb4 91.97(14) . . ?
O14 Sr1 Nb4 33.46(14) . . ?
O3 Sr1 Nb4 35.39(14) . . ?
O12 Sr1 Sr2 166.10(18) . . ?
O5 Sr1 Sr2 120.50(17) . . ?
O2 Sr1 Sr2 105.96(19) . . ?
O18 Sr1 Sr2 90.76(19) . . ?
O1 Sr1 Sr2 40.54(13) . . ?
O6 Sr1 Sr2 38.70(14) . . ?
O14 Sr1 Sr2 86.43(16) . . ?
O3 Sr1 Sr2 39.31(13) . . ?
Nb4 Sr1 Sr2 53.27(5) . . ?
O10 Sr2 O11 67.6(2) . . ?
O10 Sr2 O7 86.6(2) . . ?
O11 Sr2 O7 87.6(2) . . ?
O10 Sr2 O9 83.8(2) . . ?
O11 Sr2 O9 87.8(2) . . ?
O7 Sr2 O9 170.4(2) . . ?
O10 Sr2 O3 83.7(2) . . ?
O11 Sr2 O3 141.1(2) . . ?
O7 Sr2 O3 64.3(2) . . ?
O9 Sr2 O3 115.5(2) . . ?
O10 Sr2 O6 120.8(2) . . ?
O11 Sr2 O6 143.7(2) . . ?
O7 Sr2 O6 126.3(2) . . ?
O9 Sr2 O6 60.5(2) . . ?
O3 Sr2 O6 73.5(2) . . ?
O10 Sr2 O19 126.1(2) . . ?
O11 Sr2 O19 58.5(2) . . ?
O7 Sr2 O19 92.9(3) . . ?
O9 Sr2 O19 91.9(3) . . ?
O3 Sr2 O19 142.8(2) . . ?
O6 Sr2 O19 102.3(2) . . ?
O10 Sr2 O1 134.5(2) . . ?
O11 Sr2 O1 132.7(2) . . ?
O7 Sr2 O1 59.6(2) . . ?
O9 Sr2 O1 129.0(2) . . ?
O3 Sr2 O1 55.5(2) . . ?
O6 Sr2 O1 69.70(18) . . ?
O19 Sr2 O1 88.0(2) . . ?
O10 Sr2 Nb4 99.58(16) . . ?
O11 Sr2 Nb4 122.29(18) . . ?
O7 Sr2 Nb4 34.73(15) . . ?
O9 Sr2 Nb4 148.86(16) . . ?
O3 Sr2 Nb4 35.74(15) . . ?
O6 Sr2 Nb4 92.39(13) . . ?
O19 Sr2 Nb4 109.98(19) . . ?
O1 Sr2 Nb4 35.52(14) . . ?
O10 Sr2 Nb3 103.78(18) . . ?
O11 Sr2 Nb3 119.25(17) . . ?
O7 Sr2 Nb3 153.17(15) . . ?
O9 Sr2 Nb3 32.74(14) . . ?
O3 Sr2 Nb3 91.99(15) . . ?
O6 Sr2 Nb3 27.87(13) . . ?
O19 Sr2 Nb3 100.3(2) . . ?
O1 Sr2 Nb3 97.31(14) . . ?
Nb4 Sr2 Nb3 118.46(3) . . ?
O10 Sr2 Sr1 120.92(16) . . ?
O11 Sr2 Sr1 170.37(16) . . ?
O7 Sr2 Sr1 88.45(17) . . ?
O9 Sr2 Sr1 97.39(16) . . ?
O3 Sr2 Sr1 42.66(15) . . ?
O6 Sr2 Sr1 38.18(13) . . ?
O19 Sr2 Sr1 112.98(19) . . ?
O1 Sr2 Sr1 38.51(14) . . ?
Nb4 Sr2 Sr1 54.21(6) . . ?
Nb3 Sr2 Sr1 64.92(6) . . ?
O6 Nb3 O8 98.8(3) . . ?
O6 Nb3 O4 97.0(3) . . ?
O8 Nb3 O4 93.4(3) . . ?
O6 Nb3 O9 91.3(3) . . ?
O8 Nb3 O9 94.2(3) . . ?
O4 Nb3 O9 167.8(3) . . ?
O6 Nb3 O13 97.1(3) . . ?
O8 Nb3 O13 164.0(3) . . ?
O4 Nb3 O13 84.6(3) . . ?
O9 Nb3 O13 85.4(3) . . ?
O6 Nb3 O17 173.7(3) . . ?
O8 Nb3 O17 86.7(3) . . ?
O4 Nb3 O17 85.7(3) . . ?
O9 Nb3 O17 85.3(3) . . ?
O13 Nb3 O17 77.4(3) . . ?
O6 Nb3 Sr2 45.3(2) . . ?
O8 Nb3 Sr2 96.5(2) . . ?
O4 Nb3 Sr2 142.0(2) . . ?
O9 Nb3 Sr2 46.1(2) . . ?
O13 Nb3 Sr2 94.8(2) . . ?
O17 Nb3 Sr2 131.38(18) . . ?
O16 Nb4 O15 95.9(4) . . ?
O16 Nb4 O14 91.3(3) . . ?
O15 Nb4 O14 98.0(3) . . ?
O16 Nb4 O7 94.5(3) . . ?
O15 Nb4 O7 90.2(3) . . ?
O14 Nb4 O7 169.4(3) . . ?
O16 Nb4 O1 93.7(3) . . ?
O15 Nb4 O1 168.6(3) . . ?
O14 Nb4 O1 87.9(3) . . ?
O7 Nb4 O1 82.8(3) . . ?
O16 Nb4 O3 169.5(3) . . ?
O15 Nb4 O3 94.4(3) . . ?
O14 Nb4 O3 85.2(3) . . ?
O7 Nb4 O3 87.6(3) . . ?
O1 Nb4 O3 76.3(3) . . ?
O16 Nb4 Sr2 126.3(2) . . ?
O15 Nb4 Sr2 116.9(2) . . ?
O14 Nb4 Sr2 121.7(2) . . ?
O7 Nb4 Sr2 48.0(2) . . ?
O1 Nb4 Sr2 51.91(17) . . ?
O3 Nb4 Sr2 49.33(18) . . ?
O16 Nb4 Sr1 117.0(3) . . ?
O15 Nb4 Sr1 131.1(3) . . ?
O14 Nb4 Sr1 49.8(2) . . ?
O7 Nb4 Sr1 119.6(2) . . ?
O1 Nb4 Sr1 47.66(18) . . ?
O3 Nb4 Sr1 53.58(19) . . ?
Sr2 Nb4 Sr1 72.52(3) . . ?
C1 O1 Nb4 127.4(6) . . ?
C1 O1 Sr1 117.5(5) . . ?
Nb4 O1 Sr1 97.6(2) . . ?
C1 O1 Sr2 115.4(5) . . ?
Nb4 O1 Sr2 92.6(2) . . ?
Sr1 O1 Sr2 100.9(2) . . ?
C21 O2 Sr1 134.6(7) . . ?
C3 O3 Nb4 128.2(7) . . ?
C3 O3 Sr2 117.2(6) . . ?
Nb4 O3 Sr2 94.9(2) . . ?
C3 O3 Sr1 120.4(6) . . ?
Nb4 O3 Sr1 91.0(2) . . ?
Sr2 O3 Sr1 98.0(2) . . ?
C4 O4 Nb3 140.2(7) . . ?
C412 O5 Sr1 137.0(7) . . ?
Nb3 O6 Sr1 143.9(3) . . ?
Nb3 O6 Sr2 106.9(3) . . ?
Sr1 O6 Sr2 103.1(2) . . ?
C7 O7 Nb4 133.9(7) . . ?
C7 O7 Sr2 124.1(7) . . ?
Nb4 O7 Sr2 97.3(3) . . ?
C8 O8 Nb3 140.3(8) . . ?
C9 O9 Nb3 133.4(7) . . ?
C9 O9 Sr2 118.7(6) . . ?
Nb3 O9 Sr2 101.1(3) . . ?
C35 O10 Sr2 141.2(7) . . ?
C33 O11 Sr2 139.9(6) . . ?
C410 O12 Sr1 136.8(7) . . ?
C208 O13 Nb3 138.3(8) . . ?
C141 O14 Nb4 135.7(8) . . ?
C141 O14 Sr1 123.5(7) . . ?
Nb4 O14 Sr1 96.8(3) . . ?
C15 O15 Nb4 165.9(10) . . ?
C161 O16 Nb4 175.0(10) . . ?
C210 O17 Nb3 132.8(7) . . ?
C181 O18 Sr1 125.4(8) . . ?
C191 O19 Sr2 152.6(10) . . ?
C33 C34 C35 125.8(10) . . ?
O11 C33 C34 121.4(9) . . ?
O11 C33 C32 117.7(11) . . ?
C34 C33 C32 120.8(11) . . ?
C142 C141 O14 113.9(14) . . ?
C41 C4 O4 118.8(14) . . ?
C213 C211 C214 111.9(17) . . ?
C213 C211 C212 109.0(15) . . ?
C214 C211 C212 105.4(14) . . ?
C213 C211 C210 107.3(12) . . ?
C214 C211 C210 111.4(12) . . ?
C212 C211 C210 111.9(12) . . ?
C322 C32 C321 104.0(14) . . ?
C322 C32 C323 101.2(14) . . ?
C321 C32 C323 115.0(13) . . ?
C322 C32 C33 108.0(11) . . ?
C321 C32 C33 110.7(12) . . ?
C323 C32 C33 116.4(12) . . ?
C412 C411 C410 126.8(11) . . ?
O13 C208 C209 121.9(11) . . ?
O13 C208 C22 118.7(12) . . ?
C209 C208 C22 119.4(12) . . ?
C416 C413 C415 105.1(18) . . ?
C416 C413 C412 115.6(17) . . ?
C415 C413 C412 110.3(17) . . ?
C416 C413 C414 100.4(18) . . ?
C415 C413 C414 111.5(17) . . ?
C412 C413 C414 113.3(15) . . ?
O1 C1 C11 112.1(8) . . ?
O5 C412 C411 125.0(11) . . ?
O5 C412 C413 115.0(11) . . ?
C411 C412 C413 120.0(11) . . ?
O12 C410 C411 123.6(10) . . ?
O12 C410 C42 115.4(12) . . ?
C411 C410 C42 120.9(12) . . ?
O10 C35 C34 124.0(10) . . ?
O10 C35 C36 119.6(11) . . ?
C34 C35 C36 116.4(11) . . ?
O3 C3 C31 118.0(11) . . ?
C362 C36 C360 107.3(16) . . ?
C362 C36 C361 104.9(14) . . ?
C360 C36 C361 104.5(15) . . ?
C362 C36 C35 109.2(13) . . ?
C360 C36 C35 111.0(13) . . ?
C361 C36 C35 119.3(12) . . ?
C422 C42 C423 97.4(16) . . ?
C422 C42 C421 113.6(15) . . ?
C423 C42 C421 112.1(13) . . ?
C422 C42 C410 109.1(16) . . ?
C423 C42 C410 112.3(15) . . ?
C421 C42 C410 111.6(16) . . ?
C71 C7 O7 111.6(13) . . ?
C208 C209 C210 124.6(12) . . ?
C162 C161 O16 115.5(16) . . ?
O17 C210 C209 123.5(11) . . ?
O17 C210 C211 114.2(11) . . ?
C209 C210 C211 122.1(12) . . ?
C91 C9 O9 106.4(12) . . ?
C192 C191 O19 128.1(16) . . ?
O2 C21 C2 116.4(13) . . ?
C182 C181 O18 114.6(17) . . ?
C151 C15 O15 91.5(18) . . ?
C222 C22 C221 109.2(17) . . ?
C222 C22 C223 108.5(15) . . ?
C221 C22 C223 107.0(15) . . ?
C222 C22 C208 107.0(12) . . ?
C221 C22 C208 105.8(13) . . ?
C223 C22 C208 119.0(13) . . ?
C81 C8 O8 118.8(13) . . ?

loop_
_geom_bond_atom_site_label_1
_geom_bond_atom_site_label_2
_geom_bond_distance
_geom_bond_site_symmetry_2
_geom_bond_publ_flag
Sr1 O12 2.478(7) . ?
Sr1 O5 2.492(7) . ?
Sr1 O2 2.566(8) . ?
Sr1 O18 2.638(8) . ?
Sr1 O1 2.643(7) . ?
Sr1 O6 2.645(6) . ?
Sr1 O14 2.725(7) . ?
Sr1 O3 2.852(7) . ?
Sr1 Nb4 3.544(4) . ?
Sr1 Sr2 4.167(3) . ?
Sr2 O10 2.487(8) . ?
Sr2 O11 2.559(7) . ?
Sr2 O7 2.623(7) . ?
Sr2 O9 2.648(7) . ?
Sr2 O3 2.666(7) . ?
Sr2 O6 2.676(7) . ?
Sr2 O19 2.701(8) . ?
Sr2 O1 2.759(6) . ?
Sr2 Nb4 3.502(3) . ?
Sr2 Nb3 3.604(4) . ?
Nb3 O6 1.760(6) . ?
Nb3 O8 1.921(7) . ?
Nb3 O4 1.972(7) . ?
Nb3 O9 1.987(7) . ?
Nb3 O13 2.103(8) . ?
Nb3 O17 2.230(7) . ?
Nb4 O16 1.878(8) . ?
Nb4 O15 1.905(8) . ?
Nb4 O14 1.968(7) . ?
Nb4 O7 2.011(7) . ?
Nb4 O1 2.037(7) . ?
Nb4 O3 2.053(7) . ?
O1 C1 1.435(10) . ?
O2 C21 1.391(13) . ?
O3 C3 1.411(11) . ?
O4 C4 1.450(12) . ?
O5 C412 1.266(11) . ?
O7 C7 1.432(13) . ?
O8 C8 1.387(13) . ?
O9 C9 1.495(13) . ?
O10 C35 1.247(11) . ?
O11 C33 1.287(11) . ?
O12 C410 1.279(12) . ?
O13 C208 1.283(12) . ?
O14 C141 1.417(12) . ?
O15 C15 1.554(17) . ?
O16 C161 1.429(16) . ?
O17 C210 1.293(12) . ?
O18 C181 1.534(16) . ?
O19 C191 1.363(16) . ?
C34 C33 1.425(14) . ?
C34 C35 1.451(13) . ?
C33 C32 1.491(11) . ?
C141 C142 1.382(18) . ?
C4 C41 1.399(13) . ?
C211 C213 1.434(18) . ?
C211 C214 1.433(19) . ?
C211 C212 1.552(19) . ?
C211 C210 1.562(16) . ?
C32 C322 1.498(19) . ?
C32 C321 1.478(17) . ?
C32 C323 1.508(17) . ?
C411 C412 1.380(14) . ?
C411 C410 1.450(15) . ?
C208 C209 1.400(15) . ?
C208 C22 1.481(12) . ?
C413 C416 1.41(2) . ?
C413 C415 1.45(3) . ?
C413 C412 1.504(16) . ?
C413 C414 1.49(3) . ?
C1 C11 1.524(13) . ?
C410 C42 1.518(11) . ?
C91 C9 1.400(12) . ?
C35 C36 1.482(11) . ?
C71 C7 1.412(12) . ?
C3 C31 1.444(11) . ?
C36 C362 1.45(2) . ?
C36 C360 1.42(2) . ?
C36 C361 1.495(18) . ?
C42 C422 1.464(13) . ?
C42 C423 1.479(13) . ?
C42 C421 1.47(2) . ?
C209 C210 1.402(15) . ?
C161 C162 1.412(11) . ?
C191 C192 1.384(11) . ?
C21 C2 1.429(12) . ?
C182 C181 1.417(12) . ?
C15 C151 1.424(12) . ?
C22 C222 1.466(12) . ?
C22 C221 1.52(2) . ?
C22 C223 1.457(12) . ?
C81 C8 1.403(12) . ?
